data_4038587
loop_
_publ_author_name
'Zimmerman, Amber'
'Xu, Rebecca'
'Reynolds, Samantha C.'
'Shipp, Chase'
'Marshall, Derrick'
'Wang, Ge'
'Blank, Natalia F.'
'Gibbons, Sarah'
'Hughes, Russell P.'
'Glueck, David S.'
'Balaich, Gary James'
'Rheingold, Arnold L.'

_publ_section_title
;
 Diastereoselective Synthesis of P-Stereogenic Secondary Phosphine Oxides
 (SPOs) Bearing a Chiral Substituent by Ring Opening of (+)-Limonene Oxide
 with Primary Phosphido Nucleophiles.
;
_journal_name_full 'The Journal of organic chemistry'
_journal_paper_doi 10.1021/acs.joc.0c00974
_journal_year 2020
_chemical_absolute_configuration ad
_chemical_formula_moiety 'C16 H29 O2 P'
_chemical_formula_sum 'C16 H29 O2 P'
_chemical_formula_weight 284.36
_space_group_crystal_system orthorhombic
_space_group_IT_number 19
_space_group_name_Hall 'P 2ac 2ab'
_space_group_name_H-M_alt 'P 21 21 21'
_atom_sites_solution_hydrogens mixed
_atom_sites_solution_primary direct
_audit_creation_date 2019-10-04
_audit_creation_method
;
Olex2 1.2
(compiled 2018.05.29 svn.r3508 for OlexSys, GUI svn.r5506)
;
_cell_angle_alpha 90
_cell_angle_beta 90
_cell_angle_gamma 90
_cell_formula_units_Z 4
_cell_length_a 5.9712(9)
_cell_length_b 12.238(2)
_cell_length_c 22.345(4)
_cell_measurement_reflns_used 4844
_cell_measurement_temperature 100
_cell_measurement_theta_max 27.307
_cell_measurement_theta_min 3.203
_cell_volume 1632.9(5)
_computing_cell_refinement 'SAINT v8.38A (Bruker, 2017)'
_computing_data_collection 'APEX3 v2017.3-0 (Bruker, 2017)'
_computing_data_reduction 'SAINT v8.38A (Bruker, 2017)'
_computing_molecular_graphics 'Olex2 (Dolomanov et al., 2009)'
_computing_publication_material 'Olex2 (Dolomanov et al., 2009)'
_computing_structure_refinement 'XL (Sheldrick, 2008)'
_computing_structure_solution 'ShelXS (Sheldrick, 2008)'
_diffrn_ambient_temperature 100.0
_diffrn_detector_area_resol_mean 8.258
_diffrn_detector_type 'CCD Area Detector'
_diffrn_measured_fraction_theta_full 1.000
_diffrn_measured_fraction_theta_max 1.000
_diffrn_measurement_device 'Kappa Four-Circle Diffractometer'
_diffrn_measurement_device_type 'Bruker APEX II Ultra'
_diffrn_measurement_method '\f and \w scans'
_diffrn_radiation_type MoK\a
_diffrn_radiation_wavelength 0.71073
_diffrn_reflns_av_R_equivalents 0.0473
_diffrn_reflns_av_unetI/netI 0.0486
_diffrn_reflns_Laue_measured_fraction_full 1.000
_diffrn_reflns_Laue_measured_fraction_max 1.000
_diffrn_reflns_limit_h_max 7
_diffrn_reflns_limit_h_min -7
_diffrn_reflns_limit_k_max 15
_diffrn_reflns_limit_k_min -15
_diffrn_reflns_limit_l_max 28
_diffrn_reflns_limit_l_min -29
_diffrn_reflns_number 11491
_diffrn_reflns_point_group_measured_fraction_full 1.000
_diffrn_reflns_point_group_measured_fraction_max 0.999
_diffrn_reflns_theta_full 25.242
_diffrn_reflns_theta_max 27.506
_diffrn_reflns_theta_min 1.823
_diffrn_standards_number 0
_exptl_absorpt_coefficient_mu 0.166
_exptl_absorpt_correction_T_max 0.7456
_exptl_absorpt_correction_T_min 0.6766
_exptl_absorpt_correction_type multi-scan
_exptl_absorpt_process_details
'SADABS-2016/2 (Bruker,2016/2) was used for absorption correction. wR2(int) was 0.0732 before and 0.0613 after correction. The Ratio of minimum to maximum transmission is 0.9075. The \l/2 correction factor is Not present.'
_exptl_crystal_colour colourless
_exptl_crystal_colour_primary colourless
_exptl_crystal_density_diffrn 1.157
_exptl_crystal_description block
_exptl_crystal_F_000 624
_exptl_crystal_size_max 0.29
_exptl_crystal_size_mid 0.15
_exptl_crystal_size_min 0.1
_refine_diff_density_max 0.309
_refine_diff_density_min -0.179
_refine_diff_density_rms 0.044
_refine_ls_abs_structure_details
;
 Flack x determined using 1363 quotients [(I+)-(I-)]/[(I+)+(I-)]
 (Parsons, Flack and Wagner, Acta Cryst. B69 (2013) 249-259).
;
_refine_ls_abs_structure_Flack 0.00(5)
_refine_ls_extinction_method none
_refine_ls_goodness_of_fit_ref 1.043
_refine_ls_hydrogen_treatment mixed
_refine_ls_matrix_type full
_refine_ls_number_parameters 201
_refine_ls_number_reflns 3741
_refine_ls_number_restraints 0
_refine_ls_restrained_S_all 1.043
_refine_ls_R_factor_all 0.0409
_refine_ls_R_factor_gt 0.0365
_refine_ls_shift/su_max 0.000
_refine_ls_shift/su_mean 0.000
_refine_ls_structure_factor_coef Fsqd
_refine_ls_weighting_details 'w=1/[\s^2^(Fo^2^)+(0.0356P)^2^+0.3996P] where P=(Fo^2^+2Fc^2^)/3'
_refine_ls_weighting_scheme calc
_refine_ls_wR_factor_gt 0.0865
_refine_ls_wR_factor_ref 0.0890
_reflns_Friedel_coverage 0.721
_reflns_Friedel_fraction_full 1.000
_reflns_Friedel_fraction_max 0.998
_reflns_number_gt 3482
_reflns_number_total 3741
_reflns_threshold_expression 'I > 2\s(I)'
_cod_data_source_file jo0c00974_si_003.cif
_cod_data_source_block glu543_0m_a
_cod_database_code 4038587
_shelx_shelxl_version_number 2016/6
_shelx_space_group_comment
;
The symmetry employed for this shelxl refinement is uniquely defined
by the following loop, which should always be used as a source of
symmetry information in preference to the above space-group names.
They are only intended as comments.
;
_shelx_estimated_absorpt_t_max 0.984
_shelx_estimated_absorpt_t_min 0.953
_olex2_refinement_description
;
1. Fixed Uiso
 At 1.2 times of:
  All C(H) groups, All C(H,H) groups
 At 1.5 times of:
  All C(H,H,H) groups
2. Others
 Fixed Sof: C16(0.5) H16A(0.5) H16B(0.5) C15'(0.5) H15A(0.5) H15B(0.5)
 H15C(0.5) C16'(0.5) H16C(0.5) H16D(0.5) C15(0.5) H15D(0.5) H15E(0.5) H15F(0.5)
3.a Ternary CH refined with riding coordinates:
 C7(H7), C6(H6), C12(H12)
3.b Secondary CH2 refined with riding coordinates:
 C13(H13A,H13B), C10(H10A,H10B), C1(H1A,H1B), C5(H5A,H5B), C4(H4A,H4B), C2(H2A,
 H2B), C11(H11A,H11B), C3(H3A,H3B)
3.c X=CH2 refined with riding coordinates:
 C16(H16A,H16B), C16'(H16C,H16D)
3.d Idealised Me refined as rotating group:
 C9(H9A,H9B,H9C), C15'(H15A,H15B,H15C), C15(H15D,H15E,H15F)
;
_olex2_submission_special_instructions 'No special instructions were received'

loop_
_space_group_symop_operation_xyz
'x, y, z'
'-x+1/2, -y, z+1/2'
'-x, y+1/2, -z+1/2'
'x+1/2, -y+1/2, -z'

loop_
_atom_site_label
_atom_site_type_symbol
_atom_site_fract_x
_atom_site_fract_y
_atom_site_fract_z
_atom_site_U_iso_or_equiv
_atom_site_adp_type
_atom_site_occupancy
_atom_site_site_symmetry_order
_atom_site_calc_flag
_atom_site_refinement_flags_posn
_atom_site_refinement_flags_adp
_atom_site_refinement_flags_occupancy
_atom_site_disorder_assembly
_atom_site_disorder_group
P1 P 0.88090(9) 0.28618(5) 0.32260(2) 0.01629(14) Uani 1 1 d . . . . .
O2 O 0.3768(3) 0.10209(15) 0.24971(8) 0.0269(4) Uani 1 1 d . . . . .
O1 O 1.0829(2) 0.21410(16) 0.32157(7) 0.0294(4) Uani 1 1 d . . . . .
C13 C 0.6705(4) 0.2829(2) 0.21294(9) 0.0214(5) Uani 1 1 d . . . . .
H13A H 0.526167 0.275712 0.191499 0.026 Uiso 1 1 calc R . . . .
H13B H 0.711424 0.361281 0.213508 0.026 Uiso 1 1 calc R . . . .
C10 C 0.7592(4) 0.05353(19) 0.24314(10) 0.0192(5) Uani 1 1 d . . . . .
H10A H 0.905201 0.055734 0.264124 0.023 Uiso 1 1 calc R . . . .
H10B H 0.711138 -0.023777 0.240918 0.023 Uiso 1 1 calc R . . . .
C1 C 1.0069(4) 0.35316(19) 0.43338(9) 0.0164(4) Uani 1 1 d . . . . .
H1A H 1.111934 0.290609 0.434577 0.020 Uiso 1 1 calc R . . . .
H1B H 1.082323 0.414285 0.412494 0.020 Uiso 1 1 calc R . . . .
C7 C 0.6415(4) 0.24223(17) 0.27780(9) 0.0159(4) Uani 1 1 d . . . . .
H7 H 0.507361 0.280680 0.294355 0.019 Uiso 1 1 calc R . . . .
C8 C 0.5876(4) 0.11793(19) 0.27946(9) 0.0184(5) Uani 1 1 d . . . . .
C6 C 0.7958(4) 0.32037(17) 0.39850(9) 0.0143(4) Uani 1 1 d . . . . .
H6 H 0.730198 0.253732 0.417553 0.017 Uiso 1 1 calc R . . . .
C5 C 0.6200(4) 0.41173(19) 0.39969(9) 0.0205(5) Uani 1 1 d . . . . .
H5A H 0.481486 0.386161 0.379751 0.025 Uiso 1 1 calc R . . . .
H5B H 0.676887 0.475808 0.377328 0.025 Uiso 1 1 calc R . . . .
C4 C 0.5663(4) 0.4454(2) 0.46428(11) 0.0235(5) Uani 1 1 d . . . . .
H4A H 0.458923 0.507021 0.463880 0.028 Uiso 1 1 calc R . . . .
H4B H 0.494734 0.383376 0.485335 0.028 Uiso 1 1 calc R . . . .
C2 C 0.9498(4) 0.3879(2) 0.49723(9) 0.0193(5) Uani 1 1 d . . . . .
H2A H 0.890554 0.324280 0.519546 0.023 Uiso 1 1 calc R . . . .
H2B H 1.087603 0.413005 0.517656 0.023 Uiso 1 1 calc R . . . .
C9 C 0.5708(4) 0.0753(2) 0.34327(10) 0.0233(5) Uani 1 1 d . . . . .
H9A H 0.458952 0.117910 0.365309 0.035 Uiso 1 1 calc GR . . . .
H9B H 0.716645 0.082228 0.363006 0.035 Uiso 1 1 calc GR . . . .
H9C H 0.525892 -0.001721 0.342590 0.035 Uiso 1 1 calc GR . . . .
C12 C 0.8508(4) 0.21891(18) 0.17919(10) 0.0195(4) Uani 1 1 d . . . . .
H12 H 0.993858 0.227215 0.202011 0.023 Uiso 1 1 calc R . . . .
C11 C 0.7896(4) 0.09747(18) 0.17986(10) 0.0209(5) Uani 1 1 d . . . . .
H11A H 0.649000 0.086616 0.157142 0.025 Uiso 1 1 calc R . . . .
H11B H 0.909142 0.055442 0.159555 0.025 Uiso 1 1 calc R . . . .
C3 C 0.7769(4) 0.4794(2) 0.49789(10) 0.0250(5) Uani 1 1 d . . . . .
H3A H 0.737902 0.497525 0.539789 0.030 Uiso 1 1 calc R . . . .
H3B H 0.841220 0.545485 0.479035 0.030 Uiso 1 1 calc R . . . .
C14 C 0.8904(5) 0.2640(2) 0.11699(10) 0.0309(6) Uani 1 1 d . . . . .
C16 C 0.8183(17) 0.2297(7) 0.0680(3) 0.052(2) Uani 0.5 1 d . . P A 2
H16A H 0.724930 0.166869 0.066734 0.063 Uiso 0.5 1 calc R . P A 2
H16B H 0.856943 0.266358 0.031966 0.063 Uiso 0.5 1 calc R . P A 2
C15' C 0.6836(17) 0.2520(7) 0.0746(4) 0.052(2) Uani 0.5 1 d . . P A 1
H15A H 0.607932 0.182531 0.082734 0.078 Uiso 0.5 1 calc GR . P A 1
H15B H 0.733738 0.253534 0.032866 0.078 Uiso 0.5 1 calc GR . P A 1
H15C H 0.579372 0.312536 0.081687 0.078 Uiso 0.5 1 calc GR . P A 1
C16' C 1.0753(14) 0.3013(8) 0.0988(3) 0.056(2) Uani 0.5 1 d . . P A 1
H16C H 1.201100 0.302271 0.124855 0.067 Uiso 0.5 1 calc R . P A 1
H16D H 1.088676 0.328382 0.059162 0.067 Uiso 0.5 1 calc R . P A 1
C15 C 1.0503(11) 0.3675(7) 0.1183(3) 0.0471(19) Uani 0.5 1 d . . P A 2
H15D H 0.977160 0.426978 0.140203 0.071 Uiso 0.5 1 calc GR . P A 2
H15E H 1.081430 0.391232 0.077199 0.071 Uiso 0.5 1 calc GR . P A 2
H15F H 1.191202 0.348371 0.138172 0.071 Uiso 0.5 1 calc GR . P A 2
H1 H 0.917(4) 0.383(2) 0.3009(11) 0.028(7) Uiso 1 1 d . . . . .
H2 H 0.287(5) 0.133(3) 0.2701(14) 0.034(8) Uiso 1 1 d . . . . .

loop_
_atom_site_aniso_label
_atom_site_aniso_U_11
_atom_site_aniso_U_22
_atom_site_aniso_U_33
_atom_site_aniso_U_23
_atom_site_aniso_U_13
_atom_site_aniso_U_12
P1 0.0124(2) 0.0201(3) 0.0164(2) -0.0040(2) 0.0016(2) -0.0019(2)
O2 0.0114(8) 0.0380(10) 0.0314(9) -0.0182(8) 0.0028(8) -0.0029(8)
O1 0.0137(7) 0.0469(10) 0.0276(8) -0.0171(9) -0.0011(7) 0.0075(8)
C13 0.0265(12) 0.0186(11) 0.0190(10) -0.0038(9) -0.0059(8) 0.0077(10)
C10 0.0162(11) 0.0153(11) 0.0261(11) -0.0045(9) 0.0042(9) 0.0008(9)
C1 0.0138(10) 0.0182(11) 0.0173(10) 0.0017(8) -0.0009(8) 0.0002(9)
C7 0.0115(10) 0.0167(10) 0.0196(10) -0.0070(8) -0.0013(8) 0.0032(9)
C8 0.0127(10) 0.0202(11) 0.0224(10) -0.0078(9) 0.0021(9) -0.0023(9)
C6 0.0127(9) 0.0145(10) 0.0159(9) -0.0019(8) 0.0021(8) -0.0001(8)
C5 0.0166(10) 0.0251(12) 0.0199(10) -0.0039(8) -0.0025(9) 0.0055(10)
C4 0.0173(11) 0.0272(12) 0.0261(11) -0.0077(10) -0.0001(9) 0.0081(10)
C2 0.0181(11) 0.0247(12) 0.0151(10) -0.0017(9) -0.0021(8) -0.0023(9)
C9 0.0240(13) 0.0198(11) 0.0261(11) -0.0047(9) 0.0069(9) -0.0058(10)
C12 0.0217(10) 0.0188(10) 0.0179(9) -0.0013(9) -0.0018(9) 0.0042(10)
C11 0.0219(11) 0.0190(11) 0.0218(10) -0.0064(9) 0.0022(10) 0.0027(9)
C3 0.0273(13) 0.0249(13) 0.0229(12) -0.0087(10) 0.0011(11) -0.0004(11)
C14 0.0463(15) 0.0261(13) 0.0205(11) 0.0026(9) 0.0032(12) 0.0110(13)
C16 0.107(8) 0.029(4) 0.020(3) 0.000(3) -0.001(4) -0.013(5)
C15' 0.095(7) 0.033(4) 0.027(3) 0.003(3) -0.024(5) -0.012(4)
C16' 0.054(4) 0.087(6) 0.026(3) 0.023(4) 0.016(3) 0.011(5)
C15 0.029(3) 0.072(5) 0.041(4) 0.033(4) -0.010(3) -0.022(4)

loop_
_atom_type_symbol
_atom_type_description
_atom_type_scat_dispersion_real
_atom_type_scat_dispersion_imag
_atom_type_scat_source
C C 0.0033 0.0016 'International Tables Vol C Tables 4.2.6.8 and 6.1.1.4'
H H 0.0000 0.0000 'International Tables Vol C Tables 4.2.6.8 and 6.1.1.4'
O O 0.0106 0.0060 'International Tables Vol C Tables 4.2.6.8 and 6.1.1.4'
P P 0.1023 0.0942 'International Tables Vol C Tables 4.2.6.8 and 6.1.1.4'

loop_
_geom_angle_atom_site_label_1
_geom_angle_atom_site_label_2
_geom_angle_atom_site_label_3
_geom_angle
_geom_angle_site_symmetry_1
_geom_angle_site_symmetry_3
_geom_angle_publ_flag
O1 P1 C7 116.70(10) . . ?
O1 P1 C6 112.05(10) . . ?
O1 P1 H1 113.6(12) . . ?
C7 P1 H1 101.1(11) . . ?
C6 P1 C7 111.12(10) . . ?
C6 P1 H1 100.6(11) . . ?
C8 O2 H2 105(2) . . ?
H13A C13 H13B 107.9 . . ?
C7 C13 H13A 109.2 . . ?
C7 C13 H13B 109.2 . . ?
C12 C13 H13A 109.2 . . ?
C12 C13 H13B 109.2 . . ?
C12 C13 C7 112.15(18) . . ?
H10A C10 H10B 107.8 . . ?
C8 C10 H10A 109.0 . . ?
C8 C10 H10B 109.0 . . ?
C11 C10 H10A 109.0 . . ?
C11 C10 H10B 109.0 . . ?
C11 C10 C8 113.02(19) . . ?
H1A C1 H1B 108.0 . . ?
C6 C1 H1A 109.4 . . ?
C6 C1 H1B 109.4 . . ?
C2 C1 H1A 109.4 . . ?
C2 C1 H1B 109.4 . . ?
C2 C1 C6 111.32(18) . . ?
P1 C7 H7 106.6 . . ?
C13 C7 P1 109.40(15) . . ?
C13 C7 H7 106.6 . . ?
C13 C7 C8 111.18(17) . . ?
C8 C7 P1 115.92(15) . . ?
C8 C7 H7 106.6 . . ?
O2 C8 C10 105.81(17) . . ?
O2 C8 C7 107.60(18) . . ?
O2 C8 C9 109.25(18) . . ?
C10 C8 C7 110.69(18) . . ?
C9 C8 C10 111.43(19) . . ?
C9 C8 C7 111.80(18) . . ?
P1 C6 H6 108.6 . . ?
C1 C6 P1 107.71(14) . . ?
C1 C6 H6 108.6 . . ?
C5 C6 P1 112.02(14) . . ?
C5 C6 C1 111.26(17) . . ?
C5 C6 H6 108.6 . . ?
C6 C5 H5A 109.5 . . ?
C6 C5 H5B 109.5 . . ?
C6 C5 C4 110.78(18) . . ?
H5A C5 H5B 108.1 . . ?
C4 C5 H5A 109.5 . . ?
C4 C5 H5B 109.5 . . ?
C5 C4 H4A 109.3 . . ?
C5 C4 H4B 109.3 . . ?
H4A C4 H4B 108.0 . . ?
C3 C4 C5 111.40(19) . . ?
C3 C4 H4A 109.3 . . ?
C3 C4 H4B 109.3 . . ?
C1 C2 H2A 109.3 . . ?
C1 C2 H2B 109.3 . . ?
H2A C2 H2B 108.0 . . ?
C3 C2 C1 111.42(18) . . ?
C3 C2 H2A 109.3 . . ?
C3 C2 H2B 109.3 . . ?
C8 C9 H9A 109.5 . . ?
C8 C9 H9B 109.5 . . ?
C8 C9 H9C 109.5 . . ?
H9A C9 H9B 109.5 . . ?
H9A C9 H9C 109.5 . . ?
H9B C9 H9C 109.5 . . ?
C13 C12 H12 107.3 . . ?
C13 C12 C11 108.91(18) . . ?
C11 C12 H12 107.3 . . ?
C14 C12 C13 112.08(19) . . ?
C14 C12 H12 107.3 . . ?
C14 C12 C11 113.59(19) . . ?
C10 C11 C12 112.35(18) . . ?
C10 C11 H11A 109.1 . . ?
C10 C11 H11B 109.1 . . ?
C12 C11 H11A 109.1 . . ?
C12 C11 H11B 109.1 . . ?
H11A C11 H11B 107.9 . . ?
C4 C3 C2 110.76(19) . . ?
C4 C3 H3A 109.5 . . ?
C4 C3 H3B 109.5 . . ?
C2 C3 H3A 109.5 . . ?
C2 C3 H3B 109.5 . . ?
H3A C3 H3B 108.1 . . ?
C12 C14 C15' 113.5(4) . . ?
C12 C14 C15 111.6(3) . . ?
C16 C14 C12 128.9(5) . . ?
C16 C14 C15 119.4(5) . . ?
C16' C14 C12 124.3(4) . . ?
C16' C14 C15' 122.0(5) . . ?
C14 C16 H16A 120.0 . . ?
C14 C16 H16B 120.0 . . ?
H16A C16 H16B 120.0 . . ?
C14 C15' H15A 109.5 . . ?
C14 C15' H15B 109.5 . . ?
C14 C15' H15C 109.5 . . ?
H15A C15' H15B 109.5 . . ?
H15A C15' H15C 109.5 . . ?
H15B C15' H15C 109.5 . . ?
C14 C16' H16C 120.0 . . ?
C14 C16' H16D 120.0 . . ?
H16C C16' H16D 120.0 . . ?
C14 C15 H15D 109.5 . . ?
C14 C15 H15E 109.5 . . ?
C14 C15 H15F 109.5 . . ?
H15D C15 H15E 109.5 . . ?
H15D C15 H15F 109.5 . . ?
H15E C15 H15F 109.5 . . ?

loop_
_geom_bond_atom_site_label_1
_geom_bond_atom_site_label_2
_geom_bond_distance
_geom_bond_site_symmetry_2
_geom_bond_publ_flag
P1 O1 1.4944(17) . ?
P1 C7 1.826(2) . ?
P1 C6 1.819(2) . ?
P1 H1 1.30(3) . ?
O2 C8 1.436(3) . ?
O2 H2 0.80(3) . ?
C13 H13A 0.9900 . ?
C13 H13B 0.9900 . ?
C13 C7 1.542(3) . ?
C13 C12 1.530(3) . ?
C10 H10A 0.9900 . ?
C10 H10B 0.9900 . ?
C10 C8 1.527(3) . ?
C10 C11 1.524(3) . ?
C1 H1A 0.9900 . ?
C1 H1B 0.9900 . ?
C1 C6 1.535(3) . ?
C1 C2 1.527(3) . ?
C7 H7 1.0000 . ?
C7 C8 1.555(3) . ?
C8 C9 1.522(3) . ?
C6 H6 1.0000 . ?
C6 C5 1.534(3) . ?
C5 H5A 0.9900 . ?
C5 H5B 0.9900 . ?
C5 C4 1.535(3) . ?
C4 H4A 0.9900 . ?
C4 H4B 0.9900 . ?
C4 C3 1.523(3) . ?
C2 H2A 0.9900 . ?
C2 H2B 0.9900 . ?
C2 C3 1.523(3) . ?
C9 H9A 0.9800 . ?
C9 H9B 0.9800 . ?
C9 H9C 0.9800 . ?
C12 H12 1.0000 . ?
C12 C11 1.531(3) . ?
C12 C14 1.514(3) . ?
C11 H11A 0.9900 . ?
C11 H11B 0.9900 . ?
C3 H3A 0.9900 . ?
C3 H3B 0.9900 . ?
C14 C16 1.249(8) . ?
C14 C15' 1.563(9) . ?
C14 C16' 1.261(8) . ?
C14 C15 1.587(8) . ?
C16 H16A 0.9500 . ?
C16 H16B 0.9500 . ?
C15' H15A 0.9800 . ?
C15' H15B 0.9800 . ?
C15' H15C 0.9800 . ?
C16' H16C 0.9500 . ?
C16' H16D 0.9500 . ?
C15 H15D 0.9800 . ?
C15 H15E 0.9800 . ?
C15 H15F 0.9800 . ?
